data_4349865
loop_
_publ_author_name
'Gao, Yuan'
'Viciano-Chumillas, Marta'
'Toader, Ana Maria'
'Teat, Simon J.'
'Ferbinteanu, Marilena'
'Tanase, Stefania'

_publ_section_title
;
 Cyanide-bridged coordination polymers constructed from lanthanide ions
 and octacyanometallate building-blocks
;
_journal_issue 8
_journal_name_full 'Inorganic Chemistry Frontiers'
_journal_page_first 1967
_journal_paper_doi 10.1039/C8QI00357B
_journal_volume 5
_journal_year 2018
_chemical_formula_sum 'C21 H25.33 K1.12 N12 Nd2 O17.23 W'
_chemical_formula_weight 1237.77
_space_group_crystal_system monoclinic
_space_group_IT_number 15
_space_group_name_Hall '-C 2yc'
_space_group_name_H-M_alt 'C 1 2/c 1'
_atom_sites_solution_hydrogens mixed
_atom_sites_solution_primary 'intrinsic phasing'
_atom_sites_solution_secondary difmap
_audit_creation_method SHELXL-2014/7
_audit_update_record
;
2018-01-23 deposited with the CCDC.
2018-06-29 downloaded from the CCDC.
;
_cell_angle_alpha 90
_cell_angle_beta 96.264(2)
_cell_angle_gamma 90
_cell_formula_units_Z 8
_cell_length_a 27.0729(11)
_cell_length_b 17.4291(7)
_cell_length_c 15.4120(7)
_cell_measurement_reflns_used 9444
_cell_measurement_temperature 100(2)
_cell_measurement_theta_max 33.687
_cell_measurement_theta_min 2.790
_cell_volume 7228.8(5)
_computing_cell_refinement 'Bruker SAINT v8.34a'
_computing_data_collection 'Bruker APEX 2'
_computing_data_reduction 'Bruker SAINT v8.34a'
_computing_molecular_graphics 'Bruker SHELXTL'
_computing_publication_material 'Bruker SHELXTL & local programs'
_computing_structure_refinement 'SHELXL-2014/7 (Sheldrick, 2014)'
_computing_structure_solution 'Bruker SHELXTL 2014/4'
_diffrn_ambient_temperature 100(2)
_diffrn_detector_area_resol_mean 10.42
_diffrn_measured_fraction_theta_full 0.999
_diffrn_measured_fraction_theta_max 0.998
_diffrn_measurement_device_type 'Bruker D8 with PHOTON 100 detector'
_diffrn_measurement_method '\w/\q shutterless scans'
_diffrn_radiation_type synchrotron
_diffrn_radiation_wavelength 0.7749
_diffrn_reflns_av_R_equivalents 0.0418
_diffrn_reflns_av_unetI/netI 0.0204
_diffrn_reflns_Laue_measured_fraction_full 0.999
_diffrn_reflns_Laue_measured_fraction_max 0.998
_diffrn_reflns_limit_h_max 38
_diffrn_reflns_limit_h_min -38
_diffrn_reflns_limit_k_max 24
_diffrn_reflns_limit_k_min -24
_diffrn_reflns_limit_l_max 22
_diffrn_reflns_limit_l_min -22
_diffrn_reflns_number 95885
_diffrn_reflns_point_group_measured_fraction_full 0.999
_diffrn_reflns_point_group_measured_fraction_max 0.998
_diffrn_reflns_theta_full 27.706
_diffrn_reflns_theta_max 33.692
_diffrn_reflns_theta_min 2.036
_diffrn_source 'Advanced Light Source station 11.3.1'
_exptl_absorpt_coefficient_mu 7.751
_exptl_absorpt_correction_T_max 0.962
_exptl_absorpt_correction_T_min 0.849
_exptl_absorpt_correction_type multi-scan
_exptl_absorpt_process_details 'SADABS 2014/5 Bruker AXS Madison WI USA'
_exptl_crystal_colour orange
_exptl_crystal_density_diffrn 2.275
_exptl_crystal_description plate
_exptl_crystal_F_000 4708
_exptl_crystal_size_max 0.040
_exptl_crystal_size_mid 0.040
_exptl_crystal_size_min 0.005
_refine_diff_density_max 1.112
_refine_diff_density_min -2.010
_refine_diff_density_rms 0.151
_refine_ls_extinction_method none
_refine_ls_goodness_of_fit_ref 1.057
_refine_ls_hydrogen_treatment mixed
_refine_ls_matrix_type full
_refine_ls_number_parameters 502
_refine_ls_number_reflns 11088
_refine_ls_number_restraints 2
_refine_ls_restrained_S_all 1.056
_refine_ls_R_factor_all 0.0249
_refine_ls_R_factor_gt 0.0209
_refine_ls_shift/su_max 0.007
_refine_ls_shift/su_mean 0.000
_refine_ls_structure_factor_coef Fsqd
_refine_ls_weighting_details 'w=1/[\s^2^(Fo^2^)+(0.0314P)^2^+22.6843P] where P=(Fo^2^+2Fc^2^)/3'
_refine_ls_weighting_scheme calc
_refine_ls_wR_factor_gt 0.0562
_refine_ls_wR_factor_ref 0.0575
_reflns_Friedel_coverage 0.000
_reflns_number_gt 9957
_reflns_number_total 11088
_reflns_threshold_expression 'I > 2\s(I)'
_cod_data_source_file c8qi00357b2.cif
_cod_data_source_block NdWpzdc_a
_cod_original_sg_symbol_H-M 'C 2/c'
_cod_database_code 4349865
_shelx_shelxl_version_number 2014/7
_shelx_space_group_comment
;
The symmetry employed for this shelxl refinement is uniquely defined
by the following loop, which should always be used as a source of
symmetry information in preference to the above space-group names.
They are only intended as comments.
;
_shelx_estimated_absorpt_t_min 0.747
_shelx_estimated_absorpt_t_max 0.962

loop_
_space_group_symop_operation_xyz
'x, y, z'
'-x, y, -z+1/2'
'x+1/2, y+1/2, z'
'-x+1/2, y+1/2, -z+1/2'
'-x, -y, -z'
'x, -y, z-1/2'
'-x+1/2, -y+1/2, -z'
'x+1/2, -y+1/2, z-1/2'

loop_
_atom_site_label
_atom_site_type_symbol
_atom_site_fract_x
_atom_site_fract_y
_atom_site_fract_z
_atom_site_U_iso_or_equiv
_atom_site_adp_type
_atom_site_occupancy
_atom_site_site_symmetry_order
_atom_site_calc_flag
_atom_site_refinement_flags_posn
_atom_site_refinement_flags_adp
_atom_site_refinement_flags_occupancy
_atom_site_disorder_assembly
_atom_site_disorder_group
W1 W 0.82790(2) 0.72408(2) 0.77467(2) 0.00922(3) Uani 1 1 d . . . . .
N1 N 0.77572(9) 0.83707(13) 0.90898(17) 0.0151(5) Uani 1 1 d . . . . .
C1 C 0.79548(10) 0.79730(15) 0.86379(18) 0.0124(5) Uani 1 1 d . . . . .
N2 N 0.91454(10) 0.83592(15) 0.87653(17) 0.0171(5) Uani 1 1 d . . . . .
C2 C 0.88495(11) 0.79700(16) 0.83900(18) 0.0132(5) Uani 1 1 d . . . . .
N3 N 0.77810(10) 0.60930(14) 0.91335(16) 0.0151(5) Uani 1 1 d . . . . .
C3 C 0.79498(10) 0.64927(15) 0.86433(17) 0.0118(5) Uani 1 1 d . . . . .
N4 N 0.80761(13) 0.8764(2) 0.6489(2) 0.0372(8) Uani 1 1 d . . . . .
C4 C 0.81534(12) 0.82382(19) 0.6935(2) 0.0213(6) Uani 1 1 d . . . . .
N5 N 0.91497(13) 0.6053(2) 0.8616(3) 0.0366(8) Uani 1 1 d . . . . .
C5 C 0.88495(12) 0.64750(18) 0.8317(2) 0.0203(6) Uani 1 1 d . . . . .
N6 N 0.91314(16) 0.7305(2) 0.6350(3) 0.0434(10) Uani 1 1 d . . . . .
C6 C 0.88360(14) 0.72671(19) 0.6836(2) 0.0243(7) Uani 1 1 d . . . . .
N7 N 0.70766(12) 0.73345(18) 0.7033(2) 0.0317(7) Uani 1 1 d . . . . .
C7 C 0.74934(12) 0.72791(16) 0.7273(2) 0.0183(6) Uani 1 1 d . . . . .
N8 N 0.80310(11) 0.57114(16) 0.65213(18) 0.0229(6) Uani 1 1 d . . . . .
C8 C 0.81289(12) 0.62545(17) 0.6928(2) 0.0173(6) Uani 1 1 d . . . . .
Nd1 Nd 0.72768(2) 0.95659(2) 0.93883(2) 0.00837(3) Uani 1 1 d . . . . .
O1 O 0.81182(7) 0.96551(12) 1.01486(13) 0.0125(4) Uani 1 1 d . . . . .
O2 O 0.89401(8) 0.95615(11) 1.02002(13) 0.0132(4) Uani 1 1 d . . . . .
C9 C 0.85195(10) 0.97337(15) 0.98213(17) 0.0098(4) Uani 1 1 d . . . . .
C10 C 0.84789(10) 1.00350(15) 0.88959(17) 0.0108(5) Uani 1 1 d . . . . .
N9 N 0.80141(9) 1.00074(13) 0.84764(15) 0.0112(4) Uani 1 1 d . . . . .
C11 C 0.79565(11) 1.02133(17) 0.76431(19) 0.0158(5) Uani 1 1 d . . . . .
H11A H 0.7634 1.0199 0.7330 0.019 Uiso 1 1 calc R U . . .
C12 C 0.83583(12) 1.04501(18) 0.7216(2) 0.0181(6) Uani 1 1 d . . . . .
H12A H 0.8308 1.0556 0.6609 0.022 Uiso 1 1 calc R U . . .
N10 N 0.88113(10) 1.05313(15) 0.76408(16) 0.0164(5) Uani 1 1 d . . . . .
C13 C 0.88716(10) 1.03253(15) 0.84852(18) 0.0117(5) Uani 1 1 d . . . . .
C14 C 0.93767(10) 1.05342(16) 0.89445(18) 0.0123(5) Uani 1 1 d . . . . .
O3 O 0.96943(8) 1.00315(12) 0.92185(14) 0.0161(4) Uani 1 1 d . . . . .
O4 O 0.94701(8) 1.12331(12) 0.90075(16) 0.0192(4) Uani 1 1 d . . . . .
O1W O 0.70334(9) 0.91355(13) 0.78425(14) 0.0190(4) Uani 1 1 d . . . . .
O2W O 0.73265(10) 1.06821(14) 1.03436(18) 0.0310(6) Uani 1 1 d . . . . .
Nd2 Nd 0.96929(2) 0.88546(2) 1.00933(2) 0.01125(3) Uani 1 1 d . . . . .
O5 O 0.99846(8) 0.75352(12) 1.01611(16) 0.0196(4) Uani 1 1 d . . . . .
O6 O 0.99805(9) 0.62875(14) 1.0384(2) 0.0326(6) Uani 1 1 d . . . . .
C15 C 0.97661(11) 0.69377(18) 1.0319(2) 0.0198(6) Uani 1 1 d . . . . .
C16 C 0.92218(11) 0.70044(16) 1.0464(2) 0.0155(5) Uani 1 1 d . . . . .
N11 N 0.90850(9) 0.77438(13) 1.05192(16) 0.0138(4) Uani 1 1 d . . . . .
C17 C 0.86267(11) 0.78932(17) 1.0691(2) 0.0168(5) Uani 1 1 d . . . . .
H17A H 0.8528 0.8412 1.0750 0.020 Uiso 1 1 calc R U . . .
C18 C 0.82868(12) 0.73123(16) 1.0788(2) 0.0175(6) Uani 1 1 d . . . . .
H18A H 0.7963 0.7440 1.0923 0.021 Uiso 1 1 calc R U . . .
N12 N 0.84067(9) 0.65797(13) 1.06950(16) 0.0134(4) Uani 1 1 d . . . . .
C19 C 0.88776(11) 0.64132(16) 1.0547(2) 0.0148(5) Uani 1 1 d . . . . .
C20 C 0.89570(12) 0.55539(17) 1.0443(2) 0.0203(6) Uani 1 1 d . . . . .
O7 O 0.93896(9) 0.52743(14) 1.0443(2) 0.0337(6) Uani 1 1 d . . . . .
O8 O 0.85802(8) 0.51481(12) 1.03584(17) 0.0204(5) Uani 1 1 d . . . . .
O3W O 0.95982(9) 0.88976(14) 1.16825(15) 0.0225(5) Uani 1 1 d . . . . .
O1S O 1.03163(10) 0.86503(14) 0.90620(17) 0.0270(5) Uani 1 1 d D . . . .
H1S H 1.0465(14) 0.8224(13) 0.912(2) 0.040 Uiso 1 1 d D U . . .
C1S C 1.05206(19) 0.9056(2) 0.8385(3) 0.0403(10) Uani 1 1 d D . . . .
H1S1 H 1.0346 0.9546 0.8281 0.060 Uiso 1 1 calc R U . . .
H1S2 H 1.0483 0.8749 0.7849 0.060 Uiso 1 1 calc R U . . .
H1S3 H 1.0874 0.9154 0.8557 0.060 Uiso 1 1 calc R U . . .
K1 K 0.90361(3) 0.36911(5) 0.99112(6) 0.03300(17) Uani 1 1 d . . . . .
O4W O 0.89671(10) 0.26028(16) 0.8523(2) 0.0361(6) Uani 1 1 d . . . . .
O5W O 0.80908(13) 0.28704(18) 0.9885(2) 0.0432(7) Uani 1 1 d . . . . .
O6W O 0.8795(2) 0.4522(3) 0.8278(4) 0.0363(13) Uiso 0.5 1 d . . P A 1
O6W' O 0.8552(2) 0.4585(3) 0.8536(4) 0.0323(12) Uiso 0.5 1 d . . P A 2
O7W O 0.9493(3) 0.3443(4) 0.7388(5) 0.0540(18) Uiso 0.5 1 d . . P B 1
O8W O 0.9789(3) 0.3960(4) 1.1504(5) 0.0515(17) Uiso 0.5 1 d . . P A 1
O10W O 0.9837(4) 0.2352(5) 0.7603(7) 0.056(2) Uiso 0.4 1 d . . P C 1
K2 K 1.0152(3) 0.4931(4) 1.0909(5) 0.0331(13) Uiso 0.125 1 d . . P D 2
O8W' O 1.0000 0.3738(18) 1.2500 0.069(8) Uiso 0.2 2 d S . P D 2
O9W O 0.9706(5) 0.5080(8) 1.2747(9) 0.063(3) Uiso 0.3 1 d . . P D 2
O9W' O 1.0799(7) 0.5606(10) 1.2243(12) 0.019(3) Uiso 0.125 1 d . . P D 2
O10X O 0.9622(6) 0.2631(8) 0.7338(9) 0.060(3) Uiso 0.3 1 d . . P E 2

loop_
_atom_site_aniso_label
_atom_site_aniso_U_11
_atom_site_aniso_U_22
_atom_site_aniso_U_33
_atom_site_aniso_U_23
_atom_site_aniso_U_13
_atom_site_aniso_U_12
W1 0.01150(5) 0.00777(5) 0.00835(5) -0.00044(3) 0.00087(4) -0.00205(3)
N1 0.0131(11) 0.0118(10) 0.0206(12) -0.0004(9) 0.0031(9) -0.0010(8)
C1 0.0115(12) 0.0097(11) 0.0156(12) 0.0020(9) -0.0003(10) -0.0022(9)
N2 0.0149(12) 0.0198(12) 0.0165(12) -0.0027(9) 0.0013(9) -0.0037(9)
C2 0.0140(13) 0.0144(11) 0.0119(12) 0.0001(9) 0.0040(10) -0.0001(10)
N3 0.0163(12) 0.0160(11) 0.0130(11) 0.0009(8) 0.0012(9) -0.0030(9)
C3 0.0133(12) 0.0117(11) 0.0103(11) -0.0018(9) 0.0003(9) -0.0001(9)
N4 0.0310(18) 0.0353(17) 0.042(2) 0.0235(15) -0.0106(15) -0.0081(14)
C4 0.0193(15) 0.0234(14) 0.0202(15) 0.0064(11) -0.0028(12) -0.0053(12)
N5 0.0299(18) 0.0359(17) 0.043(2) 0.0086(15) 0.0004(15) 0.0097(14)
C5 0.0182(15) 0.0181(13) 0.0246(15) 0.0019(11) 0.0021(12) -0.0008(11)
N6 0.050(2) 0.047(2) 0.039(2) -0.0152(16) 0.0286(18) -0.0200(17)
C6 0.0311(18) 0.0212(14) 0.0222(16) -0.0062(12) 0.0097(14) -0.0094(13)
N7 0.0215(15) 0.0287(15) 0.0424(19) 0.0076(13) -0.0071(13) -0.0038(12)
C7 0.0197(14) 0.0142(12) 0.0197(14) 0.0019(10) -0.0031(11) -0.0038(10)
N8 0.0308(15) 0.0207(12) 0.0177(13) -0.0071(10) 0.0055(11) -0.0071(11)
C8 0.0220(15) 0.0157(12) 0.0149(13) -0.0019(10) 0.0046(11) -0.0052(11)
Nd1 0.00757(6) 0.00756(6) 0.00995(6) 0.00162(4) 0.00075(5) -0.00042(4)
O1 0.0086(9) 0.0184(9) 0.0104(9) 0.0019(7) 0.0012(7) -0.0015(7)
O2 0.0106(9) 0.0159(9) 0.0132(9) 0.0013(7) 0.0011(7) 0.0014(7)
C9 0.0106(12) 0.0100(10) 0.0088(11) -0.0008(8) 0.0006(9) -0.0020(9)
C10 0.0103(12) 0.0110(11) 0.0109(11) 0.0000(9) 0.0004(9) -0.0016(9)
N9 0.0093(10) 0.0125(10) 0.0114(10) 0.0019(8) -0.0011(8) -0.0008(8)
C11 0.0146(13) 0.0188(13) 0.0134(13) 0.0027(10) -0.0022(10) -0.0040(10)
C12 0.0171(14) 0.0244(14) 0.0126(13) 0.0033(10) 0.0004(11) -0.0057(11)
N10 0.0161(12) 0.0207(12) 0.0124(11) 0.0026(9) 0.0008(9) -0.0054(9)
C13 0.0120(12) 0.0124(11) 0.0104(11) -0.0002(9) 0.0008(9) -0.0025(9)
C14 0.0101(12) 0.0162(12) 0.0109(12) -0.0004(9) 0.0024(9) -0.0022(9)
O3 0.0105(9) 0.0156(9) 0.0219(11) 0.0037(8) 0.0007(8) -0.0026(7)
O4 0.0124(10) 0.0151(9) 0.0286(12) -0.0037(8) -0.0040(9) -0.0015(8)
O1W 0.0204(11) 0.0199(10) 0.0159(10) -0.0022(8) -0.0014(8) -0.0023(8)
O2W 0.0317(14) 0.0207(11) 0.0363(14) -0.0132(10) -0.0154(11) 0.0087(10)
Nd2 0.00821(6) 0.01083(6) 0.01464(7) -0.00043(5) 0.00089(5) -0.00183(5)
O5 0.0125(10) 0.0156(9) 0.0306(12) -0.0001(9) 0.0022(9) -0.0013(8)
O6 0.0148(11) 0.0186(11) 0.064(2) 0.0051(11) 0.0036(12) 0.0016(9)
C15 0.0125(13) 0.0179(13) 0.0288(16) -0.0003(11) 0.0012(12) 0.0003(11)
C16 0.0116(13) 0.0149(12) 0.0199(14) 0.0022(10) 0.0007(10) -0.0008(10)
N11 0.0125(11) 0.0126(10) 0.0159(11) -0.0002(8) 0.0002(9) -0.0016(8)
C17 0.0167(14) 0.0133(12) 0.0209(14) -0.0014(10) 0.0047(11) -0.0006(10)
C18 0.0147(13) 0.0152(12) 0.0237(15) -0.0014(10) 0.0071(11) -0.0022(10)
N12 0.0121(11) 0.0126(10) 0.0158(11) 0.0005(8) 0.0027(9) -0.0022(8)
C19 0.0134(13) 0.0128(12) 0.0183(13) 0.0024(10) 0.0014(10) 0.0001(10)
C20 0.0148(14) 0.0134(12) 0.0328(17) 0.0026(11) 0.0032(12) 0.0011(10)
O7 0.0151(12) 0.0178(11) 0.068(2) 0.0055(12) 0.0050(12) 0.0018(9)
O8 0.0136(10) 0.0112(9) 0.0370(13) 0.0001(8) 0.0052(9) -0.0003(8)
O3W 0.0169(11) 0.0307(12) 0.0204(11) -0.0030(9) 0.0049(9) -0.0025(9)
O1S 0.0255(13) 0.0265(12) 0.0317(13) 0.0064(10) 0.0157(11) 0.0063(10)
C1S 0.053(3) 0.0324(19) 0.040(2) 0.0048(17) 0.028(2) 0.0053(19)
K1 0.0321(4) 0.0275(4) 0.0408(5) 0.0039(3) 0.0098(4) 0.0031(3)
O4W 0.0245(14) 0.0310(14) 0.0511(18) 0.0020(12) -0.0032(12) 0.0011(11)
O5W 0.0446(19) 0.0405(16) 0.0432(18) -0.0082(13) -0.0007(14) 0.0070(14)

loop_
_atom_type_symbol
_atom_type_description
_atom_type_scat_dispersion_real
_atom_type_scat_dispersion_imag
_atom_type_scat_source
C C 0.0040 0.0020 'XDISP Program in WinGX L.Kissel & R.H.Pratt Acta Cryst A46 170 1990'
H H 0.0000 0.0000 'XDISP Program in WinGX L.Kissel & R.H.Pratt Acta Cryst A46 170 1990'
N N 0.0076 0.0040 'XDISP Program in WinGX L.Kissel & R.H.Pratt Acta Cryst A46 170 1990'
O O 0.0132 0.0074 'XDISP Program in WinGX L.Kissel & R.H.Pratt Acta Cryst A46 170 1990'
K K 0.2261 0.2966 'XDISP Program in WinGX L.Kissel & R.H.Pratt Acta Cryst A46 170 1990'
Nd Nd -0.0715 3.5210 'XDISP Program in WinGX L.Kissel & R.H.Pratt Acta Cryst A46 170 1990'
W W -1.2067 7.9363 'XDISP Program in WinGX L.Kissel & R.H.Pratt Acta Cryst A46 170 1990'

loop_
_geom_angle_atom_site_label_1
_geom_angle_atom_site_label_2
_geom_angle_atom_site_label_3
_geom_angle
_geom_angle_site_symmetry_1
_geom_angle_site_symmetry_3
C1 W1 C8 142.51(11) . .
C1 W1 C4 80.84(12) . .
C8 W1 C4 107.35(12) . .
C1 W1 C5 115.79(12) . .
C8 W1 C5 79.91(12) . .
C4 W1 C5 143.14(12) . .
C1 W1 C2 71.07(10) . .
C8 W1 C2 145.41(12) . .
C4 W1 C2 81.41(11) . .
C5 W1 C2 74.46(12) . .
C1 W1 C3 73.85(10) . .
C8 W1 C3 80.08(11) . .
C4 W1 C3 144.17(12) . .
C5 W1 C3 72.11(11) . .
C2 W1 C3 112.72(10) . .
C1 W1 C6 140.16(11) . .
C8 W1 C6 74.74(12) . .
C4 W1 C6 71.51(14) . .
C5 W1 C6 76.07(13) . .
C2 W1 C6 76.81(12) . .
C3 W1 C6 142.23(12) . .
C1 W1 C7 75.02(11) . .
C8 W1 C7 73.22(12) . .
C4 W1 C7 72.08(12) . .
C5 W1 C7 141.98(11) . .
C2 W1 C7 139.64(11) . .
C3 W1 C7 77.09(11) . .
C6 W1 C7 120.37(13) . .
C1 N1 Nd1 152.5(2) . .
N1 C1 W1 176.4(3) . .
C2 N2 Nd2 156.0(2) . .
N2 C2 W1 177.2(2) . .
C3 N3 Nd1 156.0(2) . 7_667
N3 C3 W1 178.8(3) . .
N4 C4 W1 178.3(3) . .
C5 N5 K2 172.9(4) . 5_767
N5 C5 W1 178.7(3) . .
C6 N6 K1 117.8(3) . 6_565
N6 C6 W1 177.9(3) . .
N6 C6 K1 45.2(2) . 6_565
W1 C6 K1 136.18(13) . 6_565
N7 C7 W1 176.9(3) . .
C8 N8 Nd1 174.0(3) . 4_646
N8 C8 W1 176.2(3) . .
O2W Nd1 O8 74.42(9) . 7_667
O2W Nd1 O1 70.91(8) . .
O8 Nd1 O1 139.40(8) 7_667 .
O2W Nd1 O1W 143.36(8) . .
O8 Nd1 O1W 93.27(8) 7_667 .
O1 Nd1 O1W 127.27(7) . .
O2W Nd1 N1 140.71(8) . .
O8 Nd1 N1 135.55(7) 7_667 .
O1 Nd1 N1 70.66(7) . .
O1W Nd1 N1 70.63(8) . .
O2W Nd1 N8 72.39(9) . 4_656
O8 Nd1 N8 70.52(9) 7_667 4_656
O1 Nd1 N8 116.62(9) . 4_656
O1W Nd1 N8 70.97(8) . 4_656
N1 Nd1 N8 134.09(9) . 4_656
O2W Nd1 N3 79.96(9) . 7_667
O8 Nd1 N3 78.41(8) 7_667 7_667
O1 Nd1 N3 75.39(7) . 7_667
O1W Nd1 N3 132.14(8) . 7_667
N1 Nd1 N3 82.84(8) . 7_667
N8 Nd1 N3 142.73(9) 4_656 7_667
O2W Nd1 N9 95.31(9) . .
O8 Nd1 N9 143.13(7) 7_667 .
O1 Nd1 N9 61.65(7) . .
O1W Nd1 N9 73.85(7) . .
N1 Nd1 N9 73.32(7) . .
N8 Nd1 N9 72.62(8) 4_656 .
N3 Nd1 N9 135.61(8) 7_667 .
O2W Nd1 N12 127.48(9) . 7_667
O8 Nd1 N12 60.27(7) 7_667 7_667
O1 Nd1 N12 131.48(7) . 7_667
O1W Nd1 N12 68.25(7) . 7_667
N1 Nd1 N12 75.33(8) . 7_667
N8 Nd1 N12 111.89(9) 4_656 7_667
N3 Nd1 N12 66.83(8) 7_667 7_667
N9 Nd1 N12 136.88(7) . 7_667
C9 O1 Nd1 127.99(17) . .
C9 O2 Nd2 145.30(18) . .
O1 C9 O2 124.6(2) . .
O1 C9 C10 116.1(2) . .
O2 C9 C10 119.3(2) . .
N9 C10 C13 120.9(2) . .
N9 C10 C9 114.0(2) . .
C13 C10 C9 125.1(2) . .
C11 N9 C10 117.3(2) . .
C11 N9 Nd1 124.80(19) . .
C10 N9 Nd1 117.89(17) . .
N9 C11 C12 121.5(3) . .
N9 C11 H11A 119.3 . .
C12 C11 H11A 119.3 . .
N10 C12 C11 121.6(3) . .
N10 C12 H12A 119.2 . .
C11 C12 H12A 119.2 . .
C12 N10 C13 117.1(3) . .
N10 C13 C10 121.4(3) . .
N10 C13 C14 113.4(2) . .
C10 C13 C14 124.8(2) . .
O4 C14 O3 121.7(3) . .
O4 C14 C13 115.9(2) . .
O3 C14 C13 122.3(2) . .
O4 C14 Nd2 57.17(15) . 5_777
O3 C14 Nd2 64.86(15) . 5_777
C13 C14 Nd2 172.24(19) . 5_777
C14 O3 Nd2 135.98(18) . .
C14 O3 Nd2 89.95(16) . 5_777
Nd2 O3 Nd2 115.06(8) . 5_777
C14 O4 Nd2 98.38(18) . 5_777
O2 Nd2 O5 139.16(7) . .
O2 Nd2 O3 70.20(7) . .
O5 Nd2 O3 142.60(8) . .
O2 Nd2 O1S 139.75(8) . .
O5 Nd2 O1S 69.46(8) . .
O3 Nd2 O1S 74.02(8) . .
O2 Nd2 O3W 74.82(7) . .
O5 Nd2 O3W 93.09(8) . .
O3 Nd2 O3W 121.42(8) . .
O1S Nd2 O3W 142.05(9) . .
O2 Nd2 O4 135.20(7) . 5_777
O5 Nd2 O4 69.61(7) . 5_777
O3 Nd2 O4 107.25(7) . 5_777
O1S Nd2 O4 73.09(9) . 5_777
O3W Nd2 O4 69.22(8) . 5_777
O2 Nd2 N2 78.76(8) . .
O5 Nd2 N2 82.62(8) . .
O3 Nd2 N2 82.96(8) . .
O1S Nd2 N2 79.17(9) . .
O3W Nd2 N2 133.46(8) . .
O4 Nd2 N2 146.01(8) 5_777 .
O2 Nd2 N11 78.74(7) . .
O5 Nd2 N11 60.61(7) . .
O3 Nd2 N11 141.18(7) . .
O1S Nd2 N11 122.50(8) . .
O3W Nd2 N11 69.37(8) . .
O4 Nd2 N11 111.17(7) 5_777 .
N2 Nd2 N11 68.33(8) . .
O2 Nd2 O3 95.39(7) . 5_777
O5 Nd2 O3 118.78(7) . 5_777
O3 Nd2 O3 64.94(8) . 5_777
O1S Nd2 O3 85.55(8) . 5_777
O3W Nd2 O3 73.52(7) . 5_777
O4 Nd2 O3 49.56(7) 5_777 5_777
N2 Nd2 O3 147.24(7) . 5_777
N11 Nd2 O3 142.69(7) . 5_777
O2 Nd2 C14 117.40(7) . 5_777
O5 Nd2 C14 93.66(8) . 5_777
O3 Nd2 C14 85.57(7) . 5_777
O1S Nd2 C14 76.79(9) . 5_777
O3W Nd2 C14 70.84(8) . 5_777
O4 Nd2 C14 24.45(7) 5_777 5_777
N2 Nd2 C14 155.42(8) . 5_777
N11 Nd2 C14 130.39(8) . 5_777
O3 Nd2 C14 25.19(7) 5_777 5_777
C15 O5 Nd2 130.2(2) . .
C15 O5 K1 82.48(18) . 5_767
Nd2 O5 K1 147.17(9) . 5_767
C15 O6 K2 157.7(3) . .
C15 O6 K1 114.6(2) . 5_767
K2 O6 K1 85.32(18) . 5_767
C15 O6 K2 125.2(3) . 5_767
K2 O6 K2 62.6(3) . 5_767
K1 O6 K2 86.89(16) 5_767 5_767
O5 C15 O6 122.8(3) . .
O5 C15 C16 117.2(3) . .
O6 C15 C16 119.9(3) . .
O5 C15 K1 76.91(18) . 5_767
O6 C15 K1 45.95(16) . 5_767
C16 C15 K1 165.8(2) . 5_767
N11 C16 C19 120.4(3) . .
N11 C16 C15 111.1(2) . .
C19 C16 C15 128.4(3) . .
C17 N11 C16 118.1(2) . .
C17 N11 Nd2 121.58(18) . .
C16 N11 Nd2 119.84(19) . .
N11 C17 C18 121.7(3) . .
N11 C17 H17A 119.1 . .
C18 C17 H17A 119.1 . .
N12 C18 C17 121.1(3) . .
N12 C18 H18A 119.4 . .
C17 C18 H18A 119.4 . .
C18 N12 C19 118.1(2) . .
C18 N12 Nd1 122.57(19) . 7_667
C19 N12 Nd1 119.00(18) . 7_667
N12 C19 C16 120.4(3) . .
N12 C19 C20 112.0(2) . .
C16 C19 C20 127.5(3) . .
O8 C20 O7 122.1(3) . .
O8 C20 C19 116.7(3) . .
O7 C20 C19 121.2(3) . .
O8 C20 K1 59.70(16) . .
O7 C20 K1 62.96(17) . .
C19 C20 K1 171.2(2) . .
O8 C20 K2 114.7(2) . 5_767
O7 C20 K2 37.0(2) . 5_767
C19 C20 K2 114.7(2) . 5_767
K1 C20 K2 63.26(13) . 5_767
C20 O7 K2 160.2(3) . .
C20 O7 K2 125.6(3) . 5_767
K2 O7 K2 72.9(3) . 5_767
C20 O7 K1 94.95(19) . .
K2 O7 K1 95.7(2) . .
K2 O7 K1 79.53(18) 5_767 .
C20 O8 Nd1 130.7(2) . 7_667
C20 O8 K1 99.00(19) . .
Nd1 O8 K1 130.07(8) 7_667 .
C1S O1S Nd2 138.5(2) . .
C1S O1S H1S 106.9(18) . .
Nd2 O1S H1S 114.6(18) . .
O1S C1S H1S1 109.5 . .
O1S C1S H1S2 109.5 . .
H1S1 C1S H1S2 109.5 . .
O1S C1S H1S3 109.5 . .
H1S1 C1S H1S3 109.5 . .
H1S2 C1S H1S3 109.5 . .
O6 K1 N6 97.58(10) 5_767 6_566
O6 K1 O6W' 104.25(14) 5_767 .
N6 K1 O6W' 157.86(16) 6_566 .
O6 K1 O4W 82.55(9) 5_767 .
N6 K1 O4W 100.02(11) 6_566 .
O6W' K1 O4W 79.49(13) . .
O6 K1 O6W 88.87(15) 5_767 .
N6 K1 O6W 169.17(16) 6_566 .
O4W K1 O6W 72.09(13) . .
O6 K1 O5W 149.87(9) 5_767 .
N6 K1 O5W 73.35(12) 6_566 .
O6W' K1 O5W 85.75(14) . .
O4W K1 O5W 71.26(9) . .
O6W K1 O5W 96.74(14) . .
O6 K1 O8 117.79(7) 5_767 .
N6 K1 O8 110.75(9) 6_566 .
O6W' K1 O8 61.85(13) . .
O4W K1 O8 139.16(8) . .
O6W K1 O8 73.31(13) . .
O5W K1 O8 92.10(8) . .
O6 K1 O7 75.37(8) 5_767 .
N6 K1 O7 110.71(12) 6_566 .
O6W' K1 O7 78.85(13) . .
O4W K1 O7 143.98(9) . .
O6W K1 O7 79.29(13) . .
O5W K1 O7 134.76(8) . .
O8 K1 O7 43.26(7) . .
O6 K1 O8W 63.73(16) 5_767 .
N6 K1 O8W 57.56(17) 6_566 .
O4W K1 O8W 133.61(15) . .
O6W K1 O8W 133.27(19) . .
O5W K1 O8W 126.32(16) . .
O8 K1 O8W 86.51(15) . .
O7 K1 O8W 58.29(15) . .
O6 K1 C20 96.66(8) 5_767 .
N6 K1 C20 114.07(11) 6_566 .
O6W' K1 C20 67.34(13) . .
O4W K1 C20 145.63(9) . .
O6W K1 C20 73.54(13) . .
O5W K1 C20 113.35(9) . .
O8 K1 C20 21.30(7) . .
O7 K1 C20 22.08(7) . .
O8W K1 C20 73.13(15) . .
O6 K1 O5 40.03(6) 5_767 5_767
N6 K1 O5 68.52(8) 6_566 5_767
O6W' K1 O5 128.09(13) . 5_767
O4W K1 O5 63.04(7) . 5_767
O6W K1 O5 112.59(14) . 5_767
O5W K1 O5 111.97(8) . 5_767
O8 K1 O5 153.59(7) . 5_767
O7 K1 O5 110.99(7) . 5_767
O8W K1 O5 70.74(15) . 5_767
C20 K1 O5 133.04(7) . 5_767
O6 K1 C15 19.42(7) 5_767 5_767
N6 K1 C15 83.07(10) 6_566 5_767
O6W' K1 C15 117.22(14) . 5_767
O4W K1 C15 72.48(8) . 5_767
O6W K1 C15 101.07(14) . 5_767
O5W K1 C15 131.91(8) . 5_767
O8 K1 C15 135.78(7) . 5_767
O7 K1 C15 92.56(7) . 5_767
O8W K1 C15 65.32(15) . 5_767
C20 K1 C15 114.48(8) . 5_767
O5 K1 C15 20.61(6) 5_767 5_767
O9W K2 O7 110.9(5) 2_757 .
O9W K2 O6 102.1(5) 2_757 .
O7 K2 O6 60.41(19) . .
O9W K2 O7 140.6(5) 2_757 5_767
O7 K2 O7 107.1(3) . 5_767
O6 K2 O7 87.6(2) . 5_767
O9W K2 N5 75.6(5) 2_757 5_767
O7 K2 N5 154.5(3) . 5_767
O6 K2 N5 144.2(3) . 5_767
O7 K2 N5 74.6(2) 5_767 5_767
O9W K2 O9W' 35.6(5) 2_757 .
O7 K2 O9W' 127.9(5) . .
O6 K2 O9W' 85.4(4) . .
O7 K2 O9W' 109.5(5) 5_767 .
N5 K2 O9W' 72.1(4) 5_767 .
O9W K2 K2 166.5(6) 2_757 5_767
O7 K2 K2 59.6(3) . 5_767
O6 K2 K2 65.3(3) . 5_767
O7 K2 K2 47.5(2) 5_767 5_767
N5 K2 K2 117.2(4) 5_767 5_767
O9W' K2 K2 140.9(5) . 5_767
O9W K2 O6 140.2(5) 2_757 5_767
O7 K2 O6 86.2(2) . 5_767
O6 K2 O6 117.4(3) . 5_767
O7 K2 O6 51.37(15) 5_767 5_767
N5 K2 O6 75.1(2) 5_767 5_767
O9W' K2 O6 145.9(5) . 5_767
K2 K2 O6 52.1(2) 5_767 5_767
O9W K2 O9W 32.6(6) 2_757 .
O7 K2 O9W 80.5(3) . .
O6 K2 O9W 97.7(3) . .
O7 K2 O9W 172.2(4) 5_767 .
N5 K2 O9W 97.9(3) 5_767 .
O9W' K2 O9W 65.5(5) . .
K2 K2 O9W 140.1(5) 5_767 .
O6 K2 O9W 129.4(4) 5_767 .
O9W K2 O8W' 50.1(6) 2_757 .
O7 K2 O8W' 103.2(3) . .
O6 K2 O8W' 143.2(5) . .
O7 K2 O8W' 129.2(5) 5_767 .
N5 K2 O8W' 61.1(3) 5_767 .
O9W' K2 O8W' 80.6(5) . .
K2 K2 O8W' 138.2(5) 5_767 .
O6 K2 O8W' 91.9(5) 5_767 .
O9W K2 O8W' 45.6(5) . .
O9W K2 C20 124.4(5) 2_757 5_767
O7 K2 C20 124.2(3) . 5_767
O6 K2 C20 98.7(2) . 5_767
O7 K2 C20 17.33(10) 5_767 5_767
N5 K2 C20 58.32(17) 5_767 5_767
O9W' K2 C20 97.0(4) . 5_767
K2 K2 C20 64.7(3) 5_767 5_767
O6 K2 C20 56.69(14) 5_767 5_767
O9W K2 C20 154.9(4) . 5_767
O8W' K2 C20 116.7(4) . 5_767
O9W K2 K1 102.3(5) 2_757 5_767
O7 K2 K1 107.1(3) . 5_767
O6 K2 K1 49.98(14) . 5_767
O7 K2 K1 55.67(15) 5_767 5_767
N5 K2 K1 94.9(2) 5_767 5_767
O9W' K2 K1 67.6(4) . 5_767
K2 K2 K1 73.6(3) 5_767 5_767
O6 K2 K1 106.4(2) 5_767 5_767
O9W K2 K1 124.2(3) . 5_767
O8W' K2 K1 145.3(3) . 5_767
C20 K2 K1 57.02(12) 5_767 5_767
K2 O8W' K2 101.2(9) . 2_757
O9W' O9W K2 97.1(9) 2_757 2_757
O9W' O9W K2 116.5(9) 2_757 .
K2 O9W K2 145.3(6) 2_757 .
O9W O9W' K2 47.3(7) 2_757 .

loop_
_geom_bond_atom_site_label_1
_geom_bond_atom_site_label_2
_geom_bond_distance
_geom_bond_site_symmetry_2
W1 C1 2.133(3) .
W1 C8 2.145(3) .
W1 C4 2.147(3) .
W1 C5 2.155(3) .
W1 C2 2.156(3) .
W1 C3 2.162(3) .
W1 C6 2.170(3) .
W1 C7 2.173(3) .
N1 C1 1.155(4) .
N1 Nd1 2.525(2) .
N2 C2 1.156(4) .
N2 Nd2 2.543(3) .
N3 C3 1.158(4) .
N3 Nd1 2.571(2) 7_667
N4 C4 1.151(4) .
N5 C5 1.155(4) .
N5 K2 2.598(8) 5_767
N6 C6 1.155(5) .
N6 K1 2.806(4) 6_565
C6 K1 3.497(3) 6_565
N7 C7 1.153(4) .
N8 C8 1.150(4) .
N8 Nd1 2.528(3) 4_646
Nd1 O2W 2.435(2) .
Nd1 O8 2.446(2) 7_667
Nd1 O1 2.450(2) .
Nd1 O1W 2.516(2) .
Nd1 N8 2.528(3) 4_656
Nd1 N3 2.571(2) 7_667
Nd1 N9 2.677(2) .
Nd1 N12 2.716(2) 7_667
O1 C9 1.254(3) .
O2 C9 1.258(3) .
O2 Nd2 2.402(2) .
C9 C10 1.513(4) .
C10 N9 1.351(3) .
C10 C13 1.391(4) .
N9 C11 1.326(4) .
C11 C12 1.394(4) .
C11 H11A 0.9500 .
C12 N10 1.333(4) .
C12 H12A 0.9500 .
N10 C13 1.343(4) .
C13 C14 1.514(4) .
C14 O4 1.246(3) .
C14 O3 1.267(3) .
C14 Nd2 2.977(3) 5_777
O3 Nd2 2.455(2) .
O3 Nd2 2.695(2) 5_777
O4 Nd2 2.529(2) 5_777
Nd2 O5 2.430(2) .
Nd2 O1S 2.467(2) .
Nd2 O3W 2.492(2) .
Nd2 O4 2.529(2) 5_777
Nd2 N11 2.669(2) .
Nd2 O3 2.695(2) 5_777
Nd2 C14 2.977(3) 5_777
O5 C15 1.235(4) .
O5 K1 3.417(2) 5_767
O6 C15 1.272(4) .
O6 K2 2.526(7) .
O6 K1 2.750(3) 5_767
O6 K2 2.907(8) 5_767
C15 C16 1.519(4) .
C15 K1 3.478(3) 5_767
C16 N11 1.346(4) .
C16 C19 1.404(4) .
N11 C17 1.323(4) .
C17 C18 1.387(4) .
C17 H17A 0.9500 .
C18 N12 1.329(4) .
C18 H18A 0.9500 .
N12 C19 1.351(4) .
N12 Nd1 2.716(2) 7_667
C19 C20 1.524(4) .
C20 O8 1.236(4) .
C20 O7 1.268(4) .
C20 K1 3.361(3) .
C20 K2 3.460(8) 5_767
O7 K2 2.193(8) .
O7 K2 2.564(8) 5_767
O7 K1 3.005(3) .
O8 Nd1 2.446(2) 7_667
O8 K1 2.938(2) .
O1S C1S 1.422(5) .
O1S H1S 0.844(10) .
C1S H1S1 0.9800 .
C1S H1S2 0.9800 .
C1S H1S3 0.9800 .
K1 O6 2.750(3) 5_767
K1 N6 2.806(4) 6_566
K1 O6W' 2.835(6) .
K1 O4W 2.850(3) .
K1 O6W 2.916(6) .
K1 O5W 2.928(4) .
K1 O8W 3.050(8) .
K1 O5 3.417(2) 5_767
K1 C15 3.477(3) 5_767
O10W O10W 0.968(18) 2_756
K2 O9W 2.082(16) 2_757
K2 O7 2.564(8) 5_767
K2 N5 2.598(8) 5_767
K2 O9W' 2.810(19) .
K2 K2 2.842(14) 5_767
K2 O6 2.907(8) 5_767
K2 O9W 3.209(16) .
K2 O8W' 3.27(2) .
K2 C20 3.461(8) 5_767
K2 K1 3.579(7) 5_767
O8W' K2 3.27(2) 2_757
O9W O9W' 1.65(2) 2_757
O9W K2 2.082(16) 2_757
O9W' O9W 1.65(2) 2_757
